data_7201079
loop_
_publ_author_name
'Werner, Franz'
'Tada, Kentaro'
'Ishii, Ayumi'
'Takata, Masaki'
'Hasegawa, Miki'

_publ_section_title
;
 The key role of accurate lattice parameters in revealing subtle
 structural differences---a case study in the system
 [Ln(phen/phen-d8)2(NO3)3]
;
_journal_issue 7
_journal_name_full CrystEngComm
_journal_page_first 1197
_journal_paper_doi 10.1039/b904694c
_journal_volume 11
_journal_year 2009
_chemical_formula_moiety 'Eu 3+, (C12 H8 N2)2, (N O3 1-)3'
_chemical_formula_sum 'C24 H16 Eu N7 O9'
_chemical_formula_weight 698.39
_chemical_name_systematic
;
Tris(nitrato-O,O')bis(1,10-phenanthroline-N,N')europium(III)"
;
_space_group_IT_number 15
_symmetry_cell_setting monoclinic
_symmetry_space_group_name_Hall '-C 2yc'
_symmetry_space_group_name_H-M 'C 1 2/c 1'
_audit_creation_date 2008-12-30
_cell_angle_alpha 90.0
_cell_angle_beta 93.4580(6)
_cell_angle_gamma 90.0
_cell_formula_units_Z 4
_cell_length_a 9.52609(8)
_cell_length_b 15.46723(16)
_cell_length_c 17.22783(16)
_cell_measurement_temperature 300
_cell_volume 2533.77(4)
_computing_structure_refinement 'GSAS (A.C. Larson, R.B. Von Dreele, 2004)'
_diffrn_ambient_temperature 300
_diffrn_detector 'imaging plate'
_diffrn_radiation_monochromator 'Si 1 1 1 double-crystal monochromator'
_diffrn_radiation_polarisn_ratio 1.0
_diffrn_radiation_probe x-ray
_diffrn_radiation_wavelength 1.00224
_diffrn_source synchrotron
_diffrn_source_type 'SPring-8, Beamline BL02B2'
_exptl_absorpt_correction_T_max 0.19395
_exptl_absorpt_correction_T_min 0.16872
_exptl_absorpt_process_details
; GSAS Absorption/surface roughness correction: function number 0
Debye-Scherrer absorption correction
Term (= MU.r/wave) = 1.0962
Correction is not refined.
;
_exptl_crystal_density_diffrn 1.831
_pd_calc_method 'Rietveld Refinement'
_pd_char_colour colourless
_pd_instr_location
;
Large Debye-Scherrer camera, SPring-8, Japan
;
_pd_meas_scan_method fixed
_pd_phase_name '[Eu(phen)2(NO3)3], modification IIa'
_pd_proc_ls_background_function
; GSAS Background function number 1 with 11 terms.
Shifted Chebyshev function of 1st kind
1: 987.394 2: -137.196 3: -54.2889 4: 61.6319
5: -35.5009 6: -31.2578 7: 33.7686 8: -8.09754
9: -12.3103 10: 24.7847 11: -18.8897
;
_pd_proc_ls_peak_cutoff 0.00100
_pd_proc_ls_profile_function
;
CW Profile function number 4 with 21 terms
Pseudovoigt profile coefficients as parameterized in
P. Thompson, D.E. Cox & J.B. Hastings (1987). J. Appl. Cryst.,20,79-83.
Asymmetry correction of L.W. Finger, D.E. Cox & A. P. Jephcoat (1994).
J. Appl. Cryst.,27,892-900.
Microstrain broadening by P.W. Stephens, (1999). J. Appl. Cryst.,32,281-289.
;
_pd_proc_ls_prof_R_factor 0.0264
_pd_proc_ls_prof_wR_expected 0.0252
_pd_proc_ls_prof_wR_factor 0.0337
_pd_spec_mounting 'Mark tube (diameter 0.3 mm)'
_pd_spec_mount_mode transmission
_pd_spec_preparation 'gently ground'
_pd_spec_shape cylinder
_refine_ls_extinction_method none
_refine_ls_goodness_of_fit_all 1.35
_refine_ls_hydrogen_treatment refxyz
_refine_ls_matrix_type full
_refine_ls_number_constraints 3
_refine_ls_number_parameters 115
_refine_ls_number_restraints 91
_refine_ls_R_Fsqd_factor 0.05144
_refine_ls_shift/su_max 0.08
_refine_ls_shift/su_mean 0.00
_refine_ls_weighting_scheme sigma
_reflns_d_resolution_high 1.023
_reflns_d_resolution_low 8.598
_reflns_limit_h_max 9
_reflns_limit_h_min 0
_reflns_limit_k_max 15
_reflns_limit_k_min 0
_reflns_limit_l_max 16
_reflns_limit_l_min -16
_reflns_number_total 1243
_cod_data_source_file b904694c.txt
_cod_data_source_block EUPHEN_2
_cod_original_cell_volume 2533.77(5)
_cod_database_code 7201079

loop_
_symmetry_equiv_pos_as_xyz
+x,+y,+z
-x,+y,-z+1/2
-x,-y,-z
+x,-y,+z+1/2
+x+1/2,+y+1/2,+z
-x+1/2,+y+1/2,-z+1/2
-x+1/2,-y+1/2,-z
+x+1/2,-y+1/2,+z+1/2

loop_
_atom_site_type_symbol
_atom_site_label
_atom_site_fract_x
_atom_site_fract_y
_atom_site_fract_z
_atom_site_occupancy
_atom_site_thermal_displace_type
_atom_site_U_iso_or_equiv
_atom_site_symmetry_multiplicity
Eu Eu1 0.0 0.10761(8) 0.25 1.0 Uiso 0.0391(5) 4
N N1 0.0109(4) 0.24771(29) 0.16868(28) 1.0 Uiso 0.0599(23) 8
N N2 -0.2281(5) 0.15771(31) 0.18104(31) 1.0 Uiso 0.0599(23) 8
N N3 0.13157(32) 0.08683(32) 0.09856(20) 1.0 Uiso 0.0599(23) 8
N N4 0.0 -0.0826(4) 0.25 1.0 Uiso 0.0599(23) 4
O O1 0.2021(6) 0.0988(5) 0.16345(28) 1.0 Uiso 0.0698(17) 8
O O2 0.0037(5) 0.0694(4) 0.1060(4) 1.0 Uiso 0.0698(17) 8
O O3 0.1847(6) 0.0901(5) 0.03783(28) 1.0 Uiso 0.0698(17) 8
O O4 -0.11191(28) -0.0376(4) 0.2375(5) 1.0 Uiso 0.0698(17) 8
O O5 0.0 -0.1603(4) 0.25 1.0 Uiso 0.0698(17) 4
C C1 0.1311(4) 0.2919(4) 0.16168(32) 1.0 Uiso 0.0701(16) 8
H H1 0.2124(6) 0.2700(5) 0.1871(4) 1.0 Uiso 0.0750(19) 8
C C2 0.1424(5) 0.3691(4) 0.12009(33) 1.0 Uiso 0.0701(16) 8
H H2 0.2281(7) 0.3977(5) 0.1174(4) 1.0 Uiso 0.0750(19) 8
C C3 0.0250(6) 0.39928(30) 0.08434(31) 1.0 Uiso 0.0701(16) 8
H H3 0.0293(7) 0.4505(4) 0.0562(4) 1.0 Uiso 0.0750(19) 8
C C4 -0.1022(5) 0.35902(27) 0.08773(27) 1.0 Uiso 0.0701(16) 8
C C5 -0.2333(6) 0.38353(27) 0.05331(24) 1.0 Uiso 0.0701(16) 8
H H5 -0.2344(7) 0.4340(4) 0.0238(4) 1.0 Uiso 0.0750(19) 8
C C6 -0.3527(5) 0.34341(33) 0.05558(25) 1.0 Uiso 0.0701(16) 8
H H6 -0.4330(7) 0.3659(5) 0.0292(4) 1.0 Uiso 0.0750(19) 8
C C7 -0.3604(4) 0.26173(30) 0.09814(28) 1.0 Uiso 0.0701(16) 8
C C8 -0.4732(4) 0.2120(4) 0.10504(32) 1.0 Uiso 0.0701(16) 8
H H8 -0.5574(6) 0.2305(5) 0.0803(4) 1.0 Uiso 0.0750(19) 8
C C9 -0.4748(5) 0.1360(4) 0.14442(33) 1.0 Uiso 0.0701(16) 8
H H9 -0.5564(7) 0.1035(5) 0.1480(4) 1.0 Uiso 0.0750(19) 8
C C10 -0.3443(6) 0.11037(28) 0.18069(29) 1.0 Uiso 0.0701(16) 8
H H10 -0.3411(8) 0.0590(4) 0.2087(4) 1.0 Uiso 0.0750(19) 8
C C11 -0.2294(4) 0.23122(26) 0.13722(27) 1.0 Uiso 0.0701(16) 8
C C12 -0.1036(4) 0.28149(28) 0.13231(30) 1.0 Uiso 0.0701(16) 8

loop_
_atom_type_symbol
_atom_type_scat_source
Eu International_Tables_Vol_C
N International_Tables_Vol_C
O International_Tables_Vol_C
C International_Tables_Vol_C
H International_Tables_Vol_C

loop_
_geom_angle_atom_site_label_1
_geom_angle_atom_site_label_2
_geom_angle_atom_site_label_3
_geom_angle
N1 Eu1 N1 66.14(24)
N1 Eu1 N2 63.32(10)
N1 Eu1 N2 86.36(18)
N1 Eu1 O1 70.50(20)
N1 Eu1 O1 115.13(21)
N1 Eu1 O2 70.37(19)
N1 Eu1 O2 136.37(19)
N1 Eu1 O4 137.74(19)
N1 Eu1 O4 140.52(19)
N1 Eu1 N2 86.36(18)
N1 Eu1 N2 63.32(10)
N1 Eu1 O1 115.13(21)
N1 Eu1 O1 70.50(20)
N1 Eu1 O2 136.37(19)
N1 Eu1 O2 70.37(19)
N1 Eu1 O4 140.52(19)
N1 Eu1 O4 137.74(19)
N2 Eu1 N2 144.39(23)
N2 Eu1 O1 113.89(15)
N2 Eu1 O1 68.18(14)
N2 Eu1 O2 71.16(17)
N2 Eu1 O2 117.68(14)
N2 Eu1 O4 83.38(14)
N2 Eu1 O4 131.82(17)
N2 Eu1 O1 68.18(14)
N2 Eu1 O1 113.89(15)
N2 Eu1 O2 117.68(14)
N2 Eu1 O2 71.16(17)
N2 Eu1 O4 131.82(17)
N2 Eu1 O4 83.38(14)
O1 Eu1 O1 173.8(4)
O1 Eu1 O2 49.72(12)
O1 Eu1 O2 128.41(15)
O1 Eu1 O4 103.86(25)
O1 Eu1 O4 70.28(22)
O1 Eu1 O2 128.41(15)
O1 Eu1 O2 49.72(12)
O1 Eu1 O4 70.28(22)
O1 Eu1 O4 103.86(25)
O2 Eu1 O2 153.24(29)
O2 Eu1 O4 74.83(22)
O2 Eu1 O4 81.03(22)
O2 Eu1 O4 81.03(22)
O2 Eu1 O4 74.83(22)
O4 Eu1 O4 51.14(16)
Eu1 N1 C1 122.43(17)
Eu1 N1 C12 121.69(16)
C1 N1 C12 115.87(5)
Eu1 N2 C10 121.65(18)
Eu1 N2 C11 119.51(17)
C10 N2 C11 118.57(6)
O1 N3 O2 113.59(6)
O1 N3 O3 122.13(5)
O2 N3 O3 124.25(6)
O4 N4 O4 114.17(12)
O4 N4 O5 122.92(6)
O4 N4 O5 122.92(6)
Eu1 O1 N3 98.38(27)
Eu1 O2 N3 96.88(28)
Eu1 O4 N4 97.34(11)
N1 C1 H1 117.50(5)
N1 C1 C2 124.84(6)
H1 C1 C2 117.65(5)
C1 C2 H2 121.71(6)
C1 C2 C3 116.64(5)
H2 C2 C3 121.64(5)
C2 C3 H3 118.57(6)
C2 C3 C4 122.92(5)
H3 C3 C4 118.51(6)
C3 C4 C5 128.91(5)
C3 C4 C12 116.37(5)
C5 C4 C12 114.72(5)
C4 C5 H5 115.96(6)
C4 C5 C6 128.16(5)
H5 C5 C6 115.85(5)
C5 C6 H6 120.11(5)
C5 C6 C7 119.82(5)
H6 C6 C7 120.05(5)
C6 C7 C8 127.38(5)
C6 C7 C11 116.27(5)
C8 C7 C11 116.36(5)
C7 C8 H8 117.40(5)
C7 C8 C9 125.29(6)
H8 C8 C9 117.31(5)
C8 C9 H9 122.33(7)
C8 C9 C10 115.26(5)
H9 C9 C10 122.40(5)
N2 C10 C9 123.96(6)
N2 C10 H10 117.97(5)
C9 C10 H10 117.95(7)
N2 C11 C7 120.20(6)
N2 C11 C12 120.31(5)
C7 C11 C12 119.42(5)
N1 C12 C4 123.35(6)
N1 C12 C11 115.01(5)
C4 C12 C11 121.54(5)

loop_
_geom_bond_atom_site_label_1
_geom_bond_atom_site_label_2
_geom_bond_distance
Eu1 N1 2.586(4)
Eu1 N1 2.586(4)
Eu1 N2 2.534(4)
Eu1 N2 2.534(4)
Eu1 N3 2.979(4)
Eu1 N3 2.979(4)
Eu1 N4 2.942(6)
Eu1 O1 2.509(6)
Eu1 O1 2.509(6)
Eu1 O2 2.552(6)
Eu1 O2 2.552(6)
Eu1 O4 2.490(5)
Eu1 O4 2.490(5)
N1 Eu1 2.586(4)
N1 C1 1.3453(32)
N1 H1 1.958(4)
N1 C12 1.3312(32)
N2 Eu1 2.534(4)
N2 C10 1.3264(32)
N2 H10 1.944(5)
N2 C11 1.3645(31)
N3 Eu1 2.979(4)
N3 O1 1.282(4)
N3 O2 1.261(4)
N3 O3 1.191(4)
N4 Eu1 2.942(6)
N4 O4 1.2803(27)
N4 O4 1.2803(27)
N4 O5 1.201(4)
O1 Eu1 2.509(6)
O1 N3 1.282(4)
O1 O2 2.128(4)
O1 O3 2.165(4)
O2 Eu1 2.552(6)
O2 N3 1.261(4)
O2 O1 2.128(4)
O2 O3 2.167(4)
O3 N3 1.191(4)
O3 O1 2.165(4)
O3 O2 2.167(4)
O4 Eu1 2.490(5)
O4 N4 1.2803(27)
O4 O4 2.150(5)
O5 N4 1.201(4)
C1 N1 1.3453(32)
C1 H1 0.931(4)
C1 C2 1.3999(32)
C1 H2 2.050(5)
H1 N1 1.958(4)
H1 C1 0.931(4)
H1 C2 2.009(5)
C2 C1 1.3999(32)
C2 H1 2.009(5)
C2 H2 0.933(4)
C2 C3 1.3290(32)
C2 H3 1.954(5)
H2 C1 2.050(5)
H2 C2 0.933(4)
H2 C3 1.984(5)
C3 C2 1.3290(32)
C3 H2 1.984(5)
C3 H3 0.932(4)
C3 C4 1.3664(31)
H3 C2 1.954(5)
H3 C3 0.932(4)
H3 C4 1.988(4)
C4 C3 1.3664(31)
C4 H3 1.988(4)
C4 C5 1.4022(31)
C4 H5 1.994(4)
C4 C12 1.4246(27)
C5 C4 1.4022(31)
C5 H5 0.931(4)
C5 C6 1.2987(31)
C5 H6 1.942(4)
H5 C4 1.994(4)
H5 C5 0.931(4)
H5 C6 1.900(4)
C6 C5 1.2987(31)
C6 H5 1.900(4)
C6 H6 0.932(4)
C6 C7 1.4647(30)
H6 C5 1.942(4)
H6 C6 0.932(4)
H6 C7 2.093(5)
C7 C6 1.4647(30)
C7 H6 2.093(5)
C7 C8 1.3324(32)
C7 H8 1.944(4)
C7 C11 1.4602(27)
C8 C7 1.3324(32)
C8 H8 0.930(4)
C8 C9 1.3589(33)
C8 H9 2.016(5)
H8 C7 1.944(4)
H8 C8 0.930(4)
H8 C9 1.968(5)
C9 C8 1.3589(33)
C9 H8 1.968(5)
C9 H9 0.930(4)
C9 C10 1.4141(31)
C9 H10 2.024(4)
H9 C8 2.016(5)
H9 C9 0.930(4)
H9 C10 2.067(5)
C10 N2 1.3264(32)
C10 C9 1.4141(31)
C10 H9 2.067(5)
C10 H10 0.930(4)
H10 N2 1.944(5)
H10 C9 2.024(4)
H10 C10 0.930(4)
C11 N2 1.3645(31)
C11 C7 1.4602(27)
C11 C12 1.4349(28)
C12 N1 1.3312(32)
C12 C4 1.4246(27)
C12 C11 1.4349(28)
